data_4504988
loop_
_publ_author_name
'Padgett, Clifford W.'
'Walsh, Rosa D.'
'Drake, Gregory W.'
'Hanks, Timothy W.'
'Pennington, William T.'

_publ_section_title
;
 New Conformations and Binding Modes in Halogen-Bonded and Ionic Complexes
 of 2,3,5,6-Tetra(2&#x2018;-pyridyl)pyrazine
;
_journal_issue 2
_journal_name_full 'Crystal Growth &amp; Design'
_journal_page_first 745
_journal_paper_doi 10.1021/cg049730z
_journal_volume 5
_journal_year 2005
_chemical_formula_moiety 'C24 H20 N6 4+, 2I 1-, (I3 1-)2'
_chemical_formula_sum 'C24 H20 I8 N6'
_chemical_formula_weight 1407.66
_chemical_name_systematic
; 
 ? 
;
_space_group_IT_number 14
_symmetry_cell_setting monoclinic
_symmetry_space_group_name_Hall '-P 2yn'
_symmetry_space_group_name_H-M 'P 1 21/n 1'
_atom_sites_solution_hydrogens geom
_atom_sites_solution_primary direct
_atom_sites_solution_secondary difmap
_audit_creation_method SHELXL-97
_cell_angle_alpha 90.00
_cell_angle_beta 94.230(10)
_cell_angle_gamma 90.00
_cell_formula_units_Z 2
_cell_length_a 11.895(2)
_cell_length_b 11.682(2)
_cell_length_c 12.957(2)
_cell_measurement_reflns_used 50
_cell_measurement_temperature 293(2)
_cell_measurement_theta_max 18.8
_cell_measurement_theta_min 14.1
_cell_volume 1795.6(5)
_computing_cell_refinement 'Siemens P3 software (1989)'
_computing_data_collection 'Siemens P3 software (1989)'
_computing_data_reduction 'SHELXTL,VERSION 6.10 Sheldick (2000)'
_computing_molecular_graphics 'SHELXTL,VERSION 6.10'
_computing_publication_material 'SHELXTL,VERSION 6.10'
_computing_structure_refinement 'SHELXTL,VERSION 6.10'
_computing_structure_solution 'SHELXTL,VERSION 6.10'
_diffrn_ambient_temperature 295(2)
_diffrn_measured_fraction_theta_full 0.997
_diffrn_measured_fraction_theta_max 0.997
_diffrn_measurement_device_type 'Nicolet R3mV diffractometer'
_diffrn_measurement_method \w-2\q
_diffrn_radiation_detector 'Nicolet R3mV serial detector'
_diffrn_radiation_monochromator graphite
_diffrn_radiation_source 'sealed X-ray tube'
_diffrn_radiation_type MoK\a
_diffrn_radiation_wavelength 0.71073
_diffrn_reflns_av_R_equivalents 0.0210
_diffrn_reflns_av_sigmaI/netI 0.0352
_diffrn_reflns_limit_h_max 12
_diffrn_reflns_limit_h_min 0
_diffrn_reflns_limit_k_max 12
_diffrn_reflns_limit_k_min 0
_diffrn_reflns_limit_l_max 13
_diffrn_reflns_limit_l_min -13
_diffrn_reflns_number 2500
_diffrn_reflns_theta_full 22.56
_diffrn_reflns_theta_max 22.56
_diffrn_reflns_theta_min 2.24
_diffrn_standards_decay_% 0.00
_diffrn_standards_interval_count 97
_diffrn_standards_number 3
_exptl_absorpt_coefficient_mu 6.933
_exptl_absorpt_correction_T_max 1.00
_exptl_absorpt_correction_T_min 0.67
_exptl_absorpt_correction_type psi-scan
_exptl_crystal_colour red
_exptl_crystal_density_diffrn 2.604
_exptl_crystal_density_method 'not measured'
_exptl_crystal_description parallelepiped
_exptl_crystal_F_000 1260
_exptl_crystal_size_max 0.27
_exptl_crystal_size_mid 0.24
_exptl_crystal_size_min 0.18
_refine_diff_density_max 0.551
_refine_diff_density_min -0.442
_refine_diff_density_rms 0.096
_refine_ls_extinction_coef 0.00090(4)
_refine_ls_extinction_expression Fc^*^=kFc[1+0.001xFc^2^\l^3^/sin(2\q)]^-1/4^
_refine_ls_extinction_method SHELXL
_refine_ls_goodness_of_fit_ref 1.019
_refine_ls_hydrogen_treatment constr
_refine_ls_matrix_type full
_refine_ls_number_parameters 174
_refine_ls_number_reflns 2350
_refine_ls_number_restraints 0
_refine_ls_restrained_S_all 1.019
_refine_ls_R_factor_all 0.0368
_refine_ls_R_factor_gt 0.0233
_refine_ls_shift/su_max 0.001
_refine_ls_shift/su_mean 0.000
_refine_ls_structure_factor_coef Fsqd
_refine_ls_weighting_details 'calc w=1/[\s^2^(Fo^2^)+(0.0128P)^2^+0.6000P] where P=(Fo^2^+2Fc^2^)/3'
_refine_ls_weighting_scheme calc
_refine_ls_wR_factor_gt 0.0397
_refine_ls_wR_factor_ref 0.0406
_reflns_number_gt 1769
_reflns_number_total 2350
_reflns_threshold_expression I>2\s(I)
_cod_data_source_file cg049730zsi20040802_040247.cif
_cod_data_source_block '[tppz(H)4](I)2(I3)2'
_cod_original_sg_symbol_H-M P2(1)/n
_cod_database_code 4504988

loop_
_symmetry_equiv_pos_as_xyz
'x, y, z'
'-x+1/2, y+1/2, -z+1/2'
'-x, -y, -z'
'x-1/2, -y-1/2, z-1/2'

loop_
_atom_site_label
_atom_site_type_symbol
_atom_site_fract_x
_atom_site_fract_y
_atom_site_fract_z
_atom_site_U_iso_or_equiv
_atom_site_adp_type
_atom_site_occupancy
_atom_site_symmetry_multiplicity
_atom_site_calc_flag
_atom_site_refinement_flags
I1 I 0.28607(4) 0.12034(4) 0.59503(3) 0.05104(15) Uani 1 1 d .
I2 I 0.18845(4) 0.52955(4) 0.54653(4) 0.05553(16) Uani 1 1 d .
I3 I 0.19833(4) 0.39945(4) 0.35189(4) 0.04824(14) Uani 1 1 d .
I4 I 0.21927(5) 0.27826(5) 0.16046(4) 0.0761(2) Uani 1 1 d .
N1 N 0.4859(4) 0.3900(4) 0.5339(3) 0.0279(12) Uani 1 1 d .
N2 N 0.4217(4) 0.3457(4) 0.7248(4) 0.0406(14) Uani 1 1 d .
H2A H 0.3828 0.3166 0.6727 0.049 Uiso 1 1 calc R
N3 N 0.4527(4) 0.2126(4) 0.4007(4) 0.0356(13) Uani 1 1 d .
H3A H 0.4131 0.2185 0.4533 0.043 Uiso 1 1 calc R
C1 C 0.4880(5) 0.4767(5) 0.6001(4) 0.0283(15) Uani 1 1 d .
C2 C 0.5000(5) 0.4104(5) 0.4341(4) 0.0282(15) Uani 1 1 d .
C3 C 0.4845(5) 0.4381(5) 0.7097(4) 0.0285(15) Uani 1 1 d .
C4 C 0.5485(5) 0.4821(6) 0.7912(5) 0.0407(17) Uani 1 1 d .
H4A H 0.5936 0.5458 0.7825 0.049 Uiso 1 1 calc R
C5 C 0.5458(6) 0.4312(6) 0.8874(5) 0.051(2) Uani 1 1 d .
H5A H 0.5902 0.4601 0.9436 0.061 Uiso 1 1 calc R
C6 C 0.4785(7) 0.3390(7) 0.8998(6) 0.063(2) Uani 1 1 d .
H6A H 0.4750 0.3057 0.9647 0.076 Uiso 1 1 calc R
C7 C 0.4170(7) 0.2966(6) 0.8175(5) 0.061(2) Uani 1 1 d .
H7A H 0.3711 0.2331 0.8250 0.073 Uiso 1 1 calc R
C8 C 0.5081(5) 0.3067(5) 0.3707(4) 0.0313(15) Uani 1 1 d .
C9 C 0.5741(5) 0.2932(5) 0.2888(4) 0.0396(17) Uani 1 1 d .
H9A H 0.6157 0.3547 0.2667 0.047 Uiso 1 1 calc R
C10 C 0.5789(6) 0.1892(6) 0.2390(5) 0.0510(19) Uani 1 1 d .
H10A H 0.6232 0.1811 0.1832 0.061 Uiso 1 1 calc R
C11 C 0.5192(6) 0.0987(6) 0.2712(5) 0.0498(18) Uani 1 1 d .
H11A H 0.5218 0.0288 0.2370 0.060 Uiso 1 1 calc R
C12 C 0.4559(5) 0.1104(6) 0.3533(5) 0.0495(18) Uani 1 1 d .
H12A H 0.4153 0.0487 0.3765 0.059 Uiso 1 1 calc R

loop_
_atom_site_aniso_label
_atom_site_aniso_U_11
_atom_site_aniso_U_22
_atom_site_aniso_U_33
_atom_site_aniso_U_23
_atom_site_aniso_U_13
_atom_site_aniso_U_12
I1 0.0532(3) 0.0542(3) 0.0465(3) -0.0023(3) 0.0091(2) -0.0119(3)
I2 0.0547(3) 0.0550(3) 0.0589(3) -0.0016(3) 0.0177(2) 0.0006(3)
I3 0.0381(3) 0.0444(3) 0.0620(3) 0.0084(3) 0.0020(2) -0.0014(2)
I4 0.0792(4) 0.0771(4) 0.0718(4) -0.0217(3) 0.0045(3) -0.0279(3)
N1 0.024(3) 0.031(3) 0.029(3) -0.002(3) 0.006(2) -0.002(3)
N2 0.054(4) 0.039(4) 0.028(3) -0.006(3) 0.003(3) -0.008(3)
N3 0.040(3) 0.036(4) 0.033(3) -0.007(3) 0.010(2) -0.003(3)
C1 0.027(3) 0.029(4) 0.029(4) -0.005(3) 0.007(3) -0.001(3)
C2 0.028(4) 0.032(4) 0.026(4) -0.003(3) 0.004(3) 0.001(3)
C3 0.030(4) 0.029(4) 0.027(4) -0.007(3) 0.004(3) 0.002(3)
C4 0.043(4) 0.046(4) 0.034(4) 0.004(4) 0.007(3) 0.001(4)
C5 0.054(5) 0.060(5) 0.037(5) -0.012(4) -0.006(4) 0.003(4)
C6 0.095(7) 0.061(6) 0.034(5) 0.007(4) 0.008(5) 0.006(5)
C7 0.095(6) 0.055(5) 0.034(5) 0.017(4) 0.014(4) -0.013(5)
C8 0.035(4) 0.029(4) 0.030(4) -0.002(3) 0.004(3) -0.003(3)
C9 0.042(4) 0.040(4) 0.038(4) -0.006(3) 0.015(3) -0.005(4)
C10 0.052(5) 0.048(5) 0.057(5) -0.028(4) 0.023(4) -0.004(4)
C11 0.053(5) 0.043(5) 0.054(5) -0.023(4) 0.011(4) 0.002(4)
C12 0.052(5) 0.030(4) 0.068(5) -0.009(4) 0.013(4) -0.011(4)

loop_
_atom_type_symbol
_atom_type_description
_atom_type_scat_dispersion_real
_atom_type_scat_dispersion_imag
_atom_type_scat_source
C C 0.0033 0.0016 'International Tables Vol C Tables 4.2.6.8 and 6.1.1.4'
H H 0.0000 0.0000 'International Tables Vol C Tables 4.2.6.8 and 6.1.1.4'
N N 0.0061 0.0033 'International Tables Vol C Tables 4.2.6.8 and 6.1.1.4'
I I -0.4742 1.8119 'International Tables Vol C Tables 4.2.6.8 and 6.1.1.4'

loop_
_geom_angle_atom_site_label_1
_geom_angle_atom_site_label_2
_geom_angle_atom_site_label_3
_geom_angle
_geom_angle_site_symmetry_1
_geom_angle_site_symmetry_3
I4 I3 I2 176.96(2) . .
C1 N1 C2 119.4(5) . .
C3 N2 C7 122.7(6) . .
C12 N3 C8 124.0(5) . .
N1 C1 C2 120.8(5) . 3_666
N1 C1 C3 112.6(5) . .
C2 C1 C3 126.5(5) 3_666 .
N1 C2 C1 119.7(5) . 3_666
N1 C2 C8 114.3(5) . .
C1 C2 C8 125.9(5) 3_666 .
N2 C3 C4 118.7(6) . .
N2 C3 C1 116.0(5) . .
C4 C3 C1 124.9(6) . .
C3 C4 C5 119.3(6) . .
C6 C5 C4 120.0(7) . .
C7 C6 C5 119.3(7) . .
N2 C7 C6 119.9(7) . .
N3 C8 C9 116.5(6) . .
N3 C8 C2 117.1(5) . .
C9 C8 C2 126.2(6) . .
C8 C9 C10 120.5(6) . .
C11 C10 C9 120.1(6) . .
C12 C11 C10 119.8(6) . .
N3 C12 C11 119.0(6) . .

loop_
_geom_bond_atom_site_label_1
_geom_bond_atom_site_label_2
_geom_bond_distance
_geom_bond_site_symmetry_2
I2 I3 2.9543(8) .
I3 I4 2.8826(8) .
N1 C1 1.326(7) .
N1 C2 1.337(6) .
N2 C3 1.335(7) .
N2 C7 1.336(7) .
N3 C12 1.344(7) .
N3 C8 1.353(7) .
C1 C2 1.402(8) 3_666
C1 C3 1.494(7) .
C2 C1 1.402(8) 3_666
C2 C8 1.471(8) .
C3 C4 1.356(8) .
C4 C5 1.384(8) .
C5 C6 1.358(9) .
C6 C7 1.343(9) .
C8 C9 1.375(7) .
C9 C10 1.379(8) .
C10 C11 1.356(9) .
C11 C12 1.355(8) .

loop_
_geom_hbond_atom_site_label_D
_geom_hbond_atom_site_label_H
_geom_hbond_atom_site_label_A
_geom_hbond_distance_DH
_geom_hbond_distance_HA
_geom_hbond_distance_DA
_geom_hbond_angle_DHA
N2 H2A I1 0.86 2.72 3.459(5) 144.2
N3 H3A I1 0.86 2.72 3.488(5) 150.1

loop_
_geom_torsion_atom_site_label_1
_geom_torsion_atom_site_label_2
_geom_torsion_atom_site_label_3
_geom_torsion_atom_site_label_4
_geom_torsion
_geom_torsion_site_symmetry_1
_geom_torsion_site_symmetry_4
C2 N1 C1 C2 2.7(9) . 3_666
C2 N1 C1 C3 -173.4(5) . .
C1 N1 C2 C1 -2.7(9) . 3_666
C1 N1 C2 C8 173.8(5) . .
C7 N2 C3 C4 1.9(9) . .
C7 N2 C3 C1 175.1(6) . .
N1 C1 C3 N2 -35.6(7) . .
C2 C1 C3 N2 148.7(6) 3_666 .
N1 C1 C3 C4 137.2(6) . .
C2 C1 C3 C4 -38.5(9) 3_666 .
N2 C3 C4 C5 -0.8(9) . .
C1 C3 C4 C5 -173.4(6) . .
C3 C4 C5 C6 -0.9(10) . .
C4 C5 C6 C7 1.6(11) . .
C3 N2 C7 C6 -1.2(11) . .
C5 C6 C7 N2 -0.6(11) . .
C12 N3 C8 C9 -2.3(9) . .
C12 N3 C8 C2 -177.2(6) . .
N1 C2 C8 N3 29.3(8) . .
C1 C2 C8 N3 -154.5(6) 3_666 .
N1 C2 C8 C9 -145.0(6) . .
C1 C2 C8 C9 31.2(10) 3_666 .
N3 C8 C9 C10 2.1(9) . .
C2 C8 C9 C10 176.5(6) . .
C8 C9 C10 C11 -0.6(11) . .
C9 C10 C11 C12 -0.8(11) . .
C8 N3 C12 C11 1.0(10) . .
C10 C11 C12 N3 0.7(11) . .
